data_7019770
loop_
_publ_author_name
'Duan, Xin-E'
'Yuan, Shi-Fang'
'Tong, Hong-Bo'
'Bai, Sheng-Di'
'Wei, Xue-Hong'
'Liu, Dian-Sheng'

_publ_section_title
;
 Metal (Mg, Fe, Co, Zr and Ti) complexes derived from aminosilyl
 substituted aminopyridinato ligand: synthesis, structures and ethylene
 polymerization behaviors of the group 4 complexes.
;
_journal_issue 31
_journal_name_full 'Dalton transactions (Cambridge, England : 2003)'
_journal_page_first 9460
_journal_page_last 9467
_journal_paper_doi 10.1039/c2dt30463e
_journal_volume 41
_journal_year 2012
_chemical_formula_moiety 'C22 H40 Cl2 Co2 N6 O Si2'
_chemical_formula_sum 'C22 H40 Cl2 Co2 N6 O Si2'
_chemical_formula_weight 649.54
_chemical_name_systematic
;
?
;
_space_group_IT_number 14
_symmetry_cell_setting monoclinic
_symmetry_space_group_name_Hall '-P 2ybc'
_symmetry_space_group_name_H-M 'P 1 21/c 1'
_atom_sites_solution_hydrogens geom
_atom_sites_solution_primary direct
_atom_sites_solution_secondary difmap
_audit_creation_method SHELXL-97
_cell_angle_alpha 90.00
_cell_angle_beta 92.207(2)
_cell_angle_gamma 90.00
_cell_formula_units_Z 4
_cell_length_a 13.3409(17)
_cell_length_b 15.996(2)
_cell_length_c 14.6355(19)
_cell_measurement_reflns_used 8874
_cell_measurement_temperature 234(2)
_cell_measurement_theta_max 27.23
_cell_measurement_theta_min 2.55
_cell_volume 3120.9(7)
_computing_cell_refinement SAINT
_computing_data_collection SMART
_computing_data_reduction SAINT
_computing_molecular_graphics SHELXTL
_computing_publication_material SHELXTL
_computing_structure_refinement 'SHELXL-97 (Sheldrick, 1997)'
_computing_structure_solution 'SHELXS-97 (Sheldrick, 1990)'
_diffrn_ambient_temperature 234(2)
_diffrn_measured_fraction_theta_full 0.999
_diffrn_measured_fraction_theta_max 0.999
_diffrn_measurement_device_type 'CCD AREA DETECOR'
_diffrn_measurement_method /w
_diffrn_radiation_monochromator graphite
_diffrn_radiation_source 'fine-focus sealed tube'
_diffrn_radiation_type MoK\a
_diffrn_radiation_wavelength 0.71073
_diffrn_reflns_av_R_equivalents 0.0774
_diffrn_reflns_av_sigmaI/netI 0.0517
_diffrn_reflns_limit_h_max 15
_diffrn_reflns_limit_h_min -15
_diffrn_reflns_limit_k_max 19
_diffrn_reflns_limit_k_min -19
_diffrn_reflns_limit_l_max 17
_diffrn_reflns_limit_l_min -17
_diffrn_reflns_number 32362
_diffrn_reflns_theta_full 25.05
_diffrn_reflns_theta_max 25.05
_diffrn_reflns_theta_min 1.53
_exptl_absorpt_coefficient_mu 1.336
_exptl_absorpt_correction_T_max 0.7760
_exptl_absorpt_correction_T_min 0.6900
_exptl_absorpt_correction_type multi-scan
_exptl_absorpt_process_details sadabs
_exptl_crystal_colour blue
_exptl_crystal_density_diffrn 1.382
_exptl_crystal_density_method 'not measured'
_exptl_crystal_description block
_exptl_crystal_F_000 1352
_exptl_crystal_size_max 0.30
_exptl_crystal_size_mid 0.20
_exptl_crystal_size_min 0.20
_refine_diff_density_max 0.510
_refine_diff_density_min -0.901
_refine_diff_density_rms 0.065
_refine_ls_extinction_method none
_refine_ls_goodness_of_fit_ref 1.015
_refine_ls_hydrogen_treatment constr
_refine_ls_matrix_type full
_refine_ls_number_parameters 324
_refine_ls_number_reflns 5506
_refine_ls_number_restraints 474
_refine_ls_restrained_S_all 1.120
_refine_ls_R_factor_all 0.0474
_refine_ls_R_factor_gt 0.0375
_refine_ls_shift/su_max 0.002
_refine_ls_shift/su_mean 0.000
_refine_ls_structure_factor_coef Fsqd
_refine_ls_weighting_details 'calc w=1/[\s^2^(Fo^2^)+(0.0363P)^2^+3.0342P] where P=(Fo^2^+2Fc^2^)/3'
_refine_ls_weighting_scheme calc
_refine_ls_wR_factor_gt 0.0937
_refine_ls_wR_factor_ref 0.1011
_reflns_number_gt 4611
_reflns_number_total 5506
_reflns_threshold_expression >2sigma(I)
_cod_data_source_file c2dt30463e.txt
_cod_data_source_block s570b
_cod_depositor_comments
;
The following automatic conversions were performed:

'_symmetry_cell_setting' value 'Monoclinic' changed to 'monoclinic'
according to /home/saulius/struct/CIF-dictionaries/cif_core.dic
dictionary named 'cif_core.dic' version 2.4.1 from 2010-06-29.

Automatic conversion script
Id: cif_fix_values 1891 2012-01-12 08:04:46Z andrius 
;
_cod_original_sg_symbol_H-M P2(1)/c
_cod_database_code 7019770

loop_
_symmetry_equiv_pos_as_xyz
'x, y, z'
'-x, y+1/2, -z+1/2'
'-x, -y, -z'
'x, -y-1/2, z-1/2'

loop_
_atom_site_label
_atom_site_type_symbol
_atom_site_fract_x
_atom_site_fract_y
_atom_site_fract_z
_atom_site_U_iso_or_equiv
_atom_site_adp_type
_atom_site_occupancy
_atom_site_symmetry_multiplicity
_atom_site_calc_flag
_atom_site_refinement_flags
Co1 Co 0.70418(3) 1.07557(3) 0.75334(3) 0.03134(13) Uani 1 1 d .
Cl1 Cl 0.66146(8) 1.18041(6) 0.85115(7) 0.0520(3) Uani 1 1 d .
N1 N 0.93589(18) 0.97907(16) 0.73519(17) 0.0301(6) Uani 1 1 d .
N2 N 0.82878(19) 1.08418(15) 0.68330(18) 0.0307(6) Uani 1 1 d .
N3 N 0.6585(2) 1.14347(18) 0.61852(19) 0.0386(7) Uani 1 1 d .
Si1 Si 0.78795(7) 1.16291(6) 0.61104(7) 0.0405(2) Uani 1 1 d .
C1 C 0.9232(2) 1.0544(2) 0.6940(2) 0.0322(7) Uani 1 1 d U
C2 C 1.0087(3) 1.0966(2) 0.6640(2) 0.0406(8) Uani 1 1 d U
H2 H 1.0014 1.1491 0.6355 0.049 Uiso 1 1 calc R
C3 C 1.1018(3) 1.0626(2) 0.6756(3) 0.0460(8) Uani 1 1 d U
H3 H 1.1581 1.0914 0.6552 0.055 Uiso 1 1 calc R
C4 C 1.1136(3) 0.9852(2) 0.7177(3) 0.0448(8) Uani 1 1 d U
H4 H 1.1772 0.9605 0.7260 0.054 Uiso 1 1 calc R
C5 C 1.0295(2) 0.9463(2) 0.7466(2) 0.0408(8) Uani 1 1 d U
H5 H 1.0367 0.8942 0.7759 0.049 Uiso 1 1 calc R
C6 C 0.8170(3) 1.2681(3) 0.6572(4) 0.0746(14) Uani 1 1 d U
H6A H 0.8015 1.2700 0.7214 0.112 Uiso 1 1 calc R
H6B H 0.7771 1.3095 0.6238 0.112 Uiso 1 1 calc R
H6C H 0.8877 1.2799 0.6508 0.112 Uiso 1 1 calc R
C7 C 0.8306(4) 1.1536(4) 0.4926(3) 0.0740(13) Uani 1 1 d U
H7A H 0.8988 1.1742 0.4899 0.111 Uiso 1 1 calc R
H7B H 0.7870 1.1864 0.4519 0.111 Uiso 1 1 calc R
H7C H 0.8282 1.0955 0.4739 0.111 Uiso 1 1 calc R
C8 C 0.6181(3) 1.0799(3) 0.5538(3) 0.0569(10) Uani 1 1 d U
H8A H 0.5534 1.0607 0.5735 0.085 Uiso 1 1 calc R
H8B H 0.6640 1.0330 0.5522 0.085 Uiso 1 1 calc R
H8C H 0.6103 1.1042 0.4932 0.085 Uiso 1 1 calc R
C9 C 0.5893(3) 1.2152(3) 0.6202(3) 0.0575(11) Uani 1 1 d U
H9A H 0.5864 1.2420 0.5607 0.086 Uiso 1 1 calc R
H9B H 0.6131 1.2550 0.6661 0.086 Uiso 1 1 calc R
H9C H 0.5229 1.1959 0.6348 0.086 Uiso 1 1 calc R
C10 C 0.4921(3) 1.0299(2) 0.7582(3) 0.0483(9) Uani 1 1 d U
H10 H 0.4881 1.0853 0.7790 0.058 Uiso 1 1 calc R
C11 C 0.4055(3) 0.9872(3) 0.7424(3) 0.0537(9) Uani 1 1 d U
H11 H 0.3431 1.0122 0.7523 0.064 Uiso 1 1 calc R
C12 C 0.4116(3) 0.9054(2) 0.7112(3) 0.0470(9) Uani 1 1 d U
H12 H 0.3529 0.8743 0.6987 0.056 Uiso 1 1 calc R
C13 C 0.5033(2) 0.8706(2) 0.6986(2) 0.0405(8) Uani 1 1 d U
H13 H 0.5075 0.8150 0.6783 0.049 Uiso 1 1 calc R
C14 C 0.5924(2) 0.9173(2) 0.7160(2) 0.0326(7) Uani 1 1 d U
Co2 Co 0.81880(3) 0.90464(3) 0.76355(3) 0.03033(13) Uani 1 1 d .
Cl2 Cl 0.87337(8) 0.81344(6) 0.87506(6) 0.0498(2) Uani 1 1 d .
N4 N 0.58433(19) 0.99717(16) 0.74563(19) 0.0355(6) Uani 1 1 d .
N5 N 0.68532(19) 0.88707(16) 0.70289(19) 0.0329(6) Uani 1 1 d .
N6 N 0.84530(19) 0.81954(16) 0.63800(18) 0.0331(6) Uani 1 1 d .
Si2 Si 0.71570(7) 0.80003(6) 0.64096(7) 0.0403(2) Uani 1 1 d .
O1 O 0.77255(18) 0.99985(15) 0.87138(15) 0.0436(6) Uani 1 1 d .
C15 C 0.6550(3) 0.7958(3) 0.5251(3) 0.0750(14) Uani 1 1 d U
H15A H 0.5892 0.7703 0.5285 0.112 Uiso 1 1 calc R
H15B H 0.6959 0.7628 0.4853 0.112 Uiso 1 1 calc R
H15C H 0.6480 0.8520 0.5009 0.112 Uiso 1 1 calc R
C16 C 0.6942(3) 0.7012(2) 0.7043(4) 0.0721(13) Uani 1 1 d U
H16A H 0.7274 0.7044 0.7644 0.108 Uiso 1 1 calc R
H16B H 0.7213 0.6546 0.6708 0.108 Uiso 1 1 calc R
H16C H 0.6228 0.6932 0.7109 0.108 Uiso 1 1 calc R
C17 C 0.9164(3) 0.7494(2) 0.6476(3) 0.0503(9) Uani 1 1 d U
H17A H 0.9118 0.7150 0.5931 0.075 Uiso 1 1 calc R
H17B H 0.9003 0.7160 0.7004 0.075 Uiso 1 1 calc R
H17C H 0.9841 0.7711 0.6557 0.075 Uiso 1 1 calc R
C18 C 0.8736(3) 0.8733(2) 0.5619(2) 0.0468(9) Uani 1 1 d U
H18A H 0.9417 0.8932 0.5728 0.070 Uiso 1 1 calc R
H18B H 0.8282 0.9206 0.5571 0.070 Uiso 1 1 calc R
H18C H 0.8696 0.8416 0.5054 0.070 Uiso 1 1 calc R
C19 C 0.7019(4) 0.9692(3) 0.9378(3) 0.0656(11) Uani 1 1 d U
H19A H 0.6921 0.9088 0.9315 0.079 Uiso 1 1 calc R
H19B H 0.6368 0.9971 0.9294 0.079 Uiso 1 1 calc R
C20 C 0.7491(6) 0.9898(5) 1.0279(4) 0.119(2) Uani 1 1 d U
H20A H 0.7058 1.0282 1.0606 0.143 Uiso 1 1 calc R
H20B H 0.7573 0.9387 1.0644 0.143 Uiso 1 1 calc R
C21 C 0.8387(6) 1.0254(5) 1.0176(4) 0.1213(19) Uani 1 1 d U
H21A H 0.8915 0.9883 1.0423 0.146 Uiso 1 1 calc R
H21B H 0.8423 1.0780 1.0519 0.146 Uiso 1 1 calc R
C22 C 0.8551(4) 1.0418(3) 0.9220(3) 0.0666(11) Uani 1 1 d U
H22A H 0.9199 1.0193 0.9045 0.080 Uiso 1 1 calc R
H22B H 0.8540 1.1021 0.9098 0.080 Uiso 1 1 calc R

loop_
_atom_site_aniso_label
_atom_site_aniso_U_11
_atom_site_aniso_U_22
_atom_site_aniso_U_33
_atom_site_aniso_U_23
_atom_site_aniso_U_13
_atom_site_aniso_U_12
Co1 0.0286(2) 0.0283(2) 0.0372(3) -0.00391(17) 0.00289(18) -0.00166(17)
Cl1 0.0654(6) 0.0395(5) 0.0506(5) -0.0136(4) -0.0022(5) 0.0110(4)
N1 0.0247(13) 0.0300(14) 0.0354(14) 0.0022(11) -0.0028(11) 0.0006(11)
N2 0.0274(14) 0.0281(14) 0.0365(15) 0.0037(11) 0.0019(11) -0.0005(10)
N3 0.0324(15) 0.0418(16) 0.0410(16) 0.0015(13) -0.0047(12) 0.0051(12)
Si1 0.0354(5) 0.0368(5) 0.0492(6) 0.0146(4) 0.0019(4) 0.0028(4)
C1 0.0297(15) 0.0351(16) 0.0313(15) -0.0006(13) -0.0036(12) -0.0020(13)
C2 0.0340(17) 0.0410(18) 0.0466(19) 0.0075(15) -0.0024(15) -0.0077(14)
C3 0.0284(17) 0.057(2) 0.053(2) 0.0027(17) 0.0005(15) -0.0095(15)
C4 0.0246(16) 0.056(2) 0.053(2) 0.0005(17) -0.0047(14) 0.0019(15)
C5 0.0333(17) 0.0419(18) 0.0466(19) 0.0029(15) -0.0050(15) 0.0026(14)
C6 0.057(3) 0.037(2) 0.129(4) 0.011(2) -0.005(3) -0.0057(19)
C7 0.063(3) 0.102(3) 0.058(3) 0.035(3) 0.013(2) 0.018(3)
C8 0.054(2) 0.071(3) 0.045(2) -0.0077(19) -0.0104(18) -0.0012(19)
C9 0.045(2) 0.058(2) 0.068(3) 0.007(2) -0.0032(19) 0.0194(19)
C10 0.0345(18) 0.0412(19) 0.070(2) -0.0108(17) 0.0118(16) 0.0043(15)
C11 0.0286(17) 0.057(2) 0.076(2) -0.0093(19) 0.0136(17) 0.0032(16)
C12 0.0269(17) 0.050(2) 0.064(2) -0.0029(17) 0.0069(16) -0.0091(15)
C13 0.0306(16) 0.0362(17) 0.055(2) -0.0015(15) 0.0072(15) -0.0073(14)
C14 0.0282(15) 0.0328(16) 0.0371(16) 0.0007(13) 0.0057(13) -0.0022(12)
Co2 0.0282(2) 0.0288(2) 0.0339(2) 0.00488(17) 0.00022(17) -0.00104(17)
Cl2 0.0636(6) 0.0433(5) 0.0427(5) 0.0141(4) 0.0050(4) 0.0155(4)
N4 0.0274(14) 0.0305(14) 0.0491(17) -0.0046(12) 0.0068(12) -0.0014(11)
N5 0.0272(14) 0.0307(14) 0.0408(16) -0.0027(12) 0.0031(11) -0.0020(11)
N6 0.0283(14) 0.0341(14) 0.0369(15) -0.0021(12) 0.0040(11) 0.0024(11)
Si2 0.0308(5) 0.0338(5) 0.0564(6) -0.0139(4) 0.0016(4) -0.0018(4)
O1 0.0541(16) 0.0457(14) 0.0311(12) 0.0006(10) 0.0025(11) 0.0089(12)
C15 0.053(3) 0.095(3) 0.076(3) -0.042(3) -0.017(2) 0.011(2)
C16 0.056(3) 0.036(2) 0.125(4) -0.004(2) 0.020(3) -0.0076(19)
C17 0.043(2) 0.050(2) 0.058(2) -0.0085(18) 0.0038(17) 0.0129(17)
C18 0.049(2) 0.055(2) 0.0369(19) 0.0002(16) 0.0055(16) 0.0002(17)
C19 0.081(3) 0.069(2) 0.049(2) 0.0092(19) 0.0218(19) 0.013(2)
C20 0.145(5) 0.162(5) 0.050(3) 0.011(3) 0.013(3) 0.000(4)
C21 0.138(4) 0.159(4) 0.065(3) -0.025(3) -0.013(3) -0.006(4)
C22 0.074(2) 0.077(3) 0.047(2) -0.0152(19) -0.0215(19) 0.007(2)

loop_
_atom_type_symbol
_atom_type_description
_atom_type_scat_dispersion_real
_atom_type_scat_dispersion_imag
_atom_type_scat_source
C C 0.0033 0.0016 'International Tables Vol C Tables 4.2.6.8 and 6.1.1.4'
H H 0.0000 0.0000 'International Tables Vol C Tables 4.2.6.8 and 6.1.1.4'
N N 0.0061 0.0033 'International Tables Vol C Tables 4.2.6.8 and 6.1.1.4'
Co Co 0.3494 0.9721 'International Tables Vol C Tables 4.2.6.8 and 6.1.1.4'
Si Si 0.0817 0.0704 'International Tables Vol C Tables 4.2.6.8 and 6.1.1.4'
Cl Cl 0.1484 0.1585 'International Tables Vol C Tables 4.2.6.8 and 6.1.1.4'
O O 0.0106 0.0060 'International Tables Vol C Tables 4.2.6.8 and 6.1.1.4'

loop_
_geom_angle_atom_site_label_1
_geom_angle_atom_site_label_2
_geom_angle_atom_site_label_3
_geom_angle
N2 Co1 N4 133.23(11)
N2 Co1 O1 96.29(10)
N4 Co1 O1 90.29(10)
N2 Co1 Cl1 120.25(8)
N4 Co1 Cl1 105.81(8)
O1 Co1 Cl1 90.99(7)
N2 Co1 N3 74.12(10)
N4 Co1 N3 93.52(11)
O1 Co1 N3 169.64(9)
Cl1 Co1 N3 97.21(8)
C1 N1 C5 119.7(3)
C1 N1 Co2 122.1(2)
C5 N1 Co2 117.5(2)
C1 N2 Si1 127.0(2)
C1 N2 Co1 135.2(2)
Si1 N2 Co1 96.67(12)
C9 N3 C8 109.5(3)
C9 N3 Si1 118.6(3)
C8 N3 Si1 114.6(2)
C9 N3 Co1 119.8(2)
C8 N3 Co1 107.5(2)
Si1 N3 Co1 84.78(11)
N2 Si1 N3 96.93(13)
N2 Si1 C6 112.61(19)
N3 Si1 C6 109.27(18)
N2 Si1 C7 114.57(18)
N3 Si1 C7 112.40(19)
C6 Si1 C7 110.4(3)
N2 C1 N1 117.7(3)
N2 C1 C2 123.9(3)
N1 C1 C2 118.4(3)
C3 C2 C1 121.0(3)
C3 C2 H2 119.5
C1 C2 H2 119.5
C2 C3 C4 120.0(3)
C2 C3 H3 120.0
C4 C3 H3 120.0
C5 C4 C3 117.6(3)
C5 C4 H4 121.2
C3 C4 H4 121.2
N1 C5 C4 123.3(3)
N1 C5 H5 118.4
C4 C5 H5 118.4
Si1 C6 H6A 109.5
Si1 C6 H6B 109.5
H6A C6 H6B 109.5
Si1 C6 H6C 109.5
H6A C6 H6C 109.5
H6B C6 H6C 109.5
Si1 C7 H7A 109.5
Si1 C7 H7B 109.5
H7A C7 H7B 109.5
Si1 C7 H7C 109.5
H7A C7 H7C 109.5
H7B C7 H7C 109.5
N3 C8 H8A 109.5
N3 C8 H8B 109.5
H8A C8 H8B 109.5
N3 C8 H8C 109.5
H8A C8 H8C 109.5
H8B C8 H8C 109.5
N3 C9 H9A 109.5
N3 C9 H9B 109.5
H9A C9 H9B 109.5
N3 C9 H9C 109.5
H9A C9 H9C 109.5
H9B C9 H9C 109.5
C11 C10 N4 123.7(3)
C11 C10 H10 118.2
N4 C10 H10 118.2
C10 C11 C12 118.1(3)
C10 C11 H11 121.0
C12 C11 H11 121.0
C13 C12 C11 119.6(3)
C13 C12 H12 120.2
C11 C12 H12 120.2
C12 C13 C14 120.7(3)
C12 C13 H13 119.6
C14 C13 H13 119.6
N5 C14 N4 117.9(3)
N5 C14 C13 123.6(3)
N4 C14 C13 118.5(3)
N5 Co2 N1 132.93(11)
N5 Co2 Cl2 119.06(8)
N1 Co2 Cl2 107.17(8)
N5 Co2 O1 98.14(10)
N1 Co2 O1 88.89(10)
Cl2 Co2 O1 91.10(6)
N5 Co2 N6 73.97(10)
N1 Co2 N6 92.31(10)
Cl2 Co2 N6 97.86(7)
O1 Co2 N6 170.16(9)
C14 N4 C10 119.4(3)
C14 N4 Co1 121.8(2)
C10 N4 Co1 118.1(2)
C14 N5 Si2 127.0(2)
C14 N5 Co2 134.4(2)
Si2 N5 Co2 97.20(12)
C18 N6 C17 109.6(3)
C18 N6 Si2 113.8(2)
C17 N6 Si2 119.5(2)
C18 N6 Co2 108.0(2)
C17 N6 Co2 119.2(2)
Si2 N6 Co2 84.54(10)
N5 Si2 N6 96.96(13)
N5 Si2 C15 114.13(18)
N6 Si2 C15 112.32(19)
N5 Si2 C16 112.41(19)
N6 Si2 C16 109.48(18)
C15 Si2 C16 110.8(3)
C19 O1 C22 108.0(3)
C19 O1 Co1 115.7(2)
C22 O1 Co1 114.3(2)
C19 O1 Co2 115.6(2)
C22 O1 Co2 115.8(2)
Co1 O1 Co2 86.66(8)
Si2 C15 H15A 109.5
Si2 C15 H15B 109.5
H15A C15 H15B 109.5
Si2 C15 H15C 109.5
H15A C15 H15C 109.5
H15B C15 H15C 109.5
Si2 C16 H16A 109.5
Si2 C16 H16B 109.5
H16A C16 H16B 109.5
Si2 C16 H16C 109.5
H16A C16 H16C 109.5
H16B C16 H16C 109.5
N6 C17 H17A 109.5
N6 C17 H17B 109.5
H17A C17 H17B 109.5
N6 C17 H17C 109.5
H17A C17 H17C 109.5
H17B C17 H17C 109.5
N6 C18 H18A 109.5
N6 C18 H18B 109.5
H18A C18 H18B 109.5
N6 C18 H18C 109.5
H18A C18 H18C 109.5
H18B C18 H18C 109.5
O1 C19 C20 104.8(4)
O1 C19 H19A 110.8
C20 C19 H19A 110.8
O1 C19 H19B 110.8
C20 C19 H19B 110.8
H19A C19 H19B 108.9
C21 C20 C19 110.2(5)
C21 C20 H20A 109.6
C19 C20 H20A 109.6
C21 C20 H20B 109.6
C19 C20 H20B 109.6
H20A C20 H20B 108.1
C20 C21 C22 110.8(5)
C20 C21 H21A 109.5
C22 C21 H21A 109.5
C20 C21 H21B 109.5
C22 C21 H21B 109.5
H21A C21 H21B 108.1
C21 C22 O1 105.4(5)
C21 C22 H22A 110.7
O1 C22 H22A 110.7
C21 C22 H22B 110.7
O1 C22 H22B 110.7
H22A C22 H22B 108.8

loop_
_geom_bond_atom_site_label_1
_geom_bond_atom_site_label_2
_geom_bond_distance
Co1 N2 1.991(3)
Co1 N4 2.032(3)
Co1 O1 2.272(2)
Co1 Cl1 2.2911(10)
Co1 N3 2.313(3)
N1 C1 1.355(4)
N1 C5 1.359(4)
N1 Co2 2.020(3)
N2 C1 1.350(4)
N2 Si1 1.720(3)
N3 C9 1.473(4)
N3 C8 1.477(5)
N3 Si1 1.763(3)
Si1 C6 1.848(5)
Si1 C7 1.851(5)
C1 C2 1.411(5)
C2 C3 1.360(5)
C2 H2 0.9400
C3 C4 1.388(5)
C3 H3 0.9400
C4 C5 1.364(5)
C4 H4 0.9400
C5 H5 0.9400
C6 H6A 0.9700
C6 H6B 0.9700
C6 H6C 0.9700
C7 H7A 0.9700
C7 H7B 0.9700
C7 H7C 0.9700
C8 H8A 0.9700
C8 H8B 0.9700
C8 H8C 0.9700
C9 H9A 0.9700
C9 H9B 0.9700
C9 H9C 0.9700
C10 C11 1.354(5)
C10 N4 1.356(4)
C10 H10 0.9400
C11 C12 1.389(5)
C11 H11 0.9400
C12 C13 1.363(5)
C12 H12 0.9400
C13 C14 1.419(4)
C13 H13 0.9400
C14 N5 1.351(4)
C14 N4 1.355(4)
Co2 N5 1.979(3)
Co2 Cl2 2.2868(10)
Co2 O1 2.295(2)
Co2 N6 2.325(3)
N5 Si2 1.718(3)
N6 C18 1.468(4)
N6 C17 1.473(4)
N6 Si2 1.759(3)
Si2 C15 1.852(4)
Si2 C16 1.860(4)
O1 C19 1.464(5)
O1 C22 1.466(5)
C15 H15A 0.9700
C15 H15B 0.9700
C15 H15C 0.9700
C16 H16A 0.9700
C16 H16B 0.9700
C16 H16C 0.9700
C17 H17A 0.9700
C17 H17B 0.9700
C17 H17C 0.9700
C18 H18A 0.9700
C18 H18B 0.9700
C18 H18C 0.9700
C19 C20 1.477(7)
C19 H19A 0.9800
C19 H19B 0.9800
C20 C21 1.337(9)
C20 H20A 0.9800
C20 H20B 0.9800
C21 C22 1.449(7)
C21 H21A 0.9800
C21 H21B 0.9800
C22 H22A 0.9800
C22 H22B 0.9800
